data_2103293
loop_
_publ_author_name
'Johansson, Maria H.'
'Otto, Stefanus'
'Oskarsson, \%Ake'

_publ_section_title
;
 Structures of <i>trans</i>-[PtCl~2~(PBz~3~)~2~],
 <i>trans</i>-[PtI~2~(PBz~3~)~2~],
 <i>trans</i>-[Pt(NCS)~2~(PBz~3~)~2~]&#x00B7;0.5C~6~H~6~ and
 <i>trans</i>-[PdI~2~(PBz~3~)~2~]
;
_journal_issue 2
_journal_name_full 'Acta Crystallographica Section B'
_journal_page_first 244
_journal_page_last 250
_journal_paper_doi 10.1107/S0108768101021395
_journal_volume 58
_journal_year 2002
_chemical_formula_moiety '[Pt(NCS)2(PBz3)2]'
_chemical_formula_sum 'C47 H45 N2 P2 Pt S2'
_chemical_formula_weight 959.00
_chemical_name_common trans-di(thiocyanate)bis(tribenzylphosphine)platinum(II)
_chemical_name_systematic
;
 ?
;
_space_group_IT_number 2
_symmetry_cell_setting triclinic
_symmetry_space_group_name_Hall '-P 1'
_symmetry_space_group_name_H-M 'P -1'
_atom_sites_solution_hydrogens geom
_atom_sites_solution_primary direct
_atom_sites_solution_secondary difmap
_audit_creation_method SHELXL-97
_cell_angle_alpha 83.99(3)
_cell_angle_beta 89.87(3)
_cell_angle_gamma 81.98(3)
_cell_formula_units_Z 2
_cell_length_a 9.5006(19)
_cell_length_b 11.800(2)
_cell_length_c 19.112(4)
_cell_measurement_reflns_used 4783
_cell_measurement_temperature 293(2)
_cell_measurement_theta_max 22.6
_cell_measurement_theta_min 2.4
_cell_volume 2109.8(7)
_computing_cell_refinement 'Bruker SMART'
_computing_data_collection 'Bruker SMART'
_computing_data_reduction 'Bruker SAINT'
_computing_molecular_graphics 'Bruker SHELXTL'
_computing_publication_material 'Bruker SHELXTL'
_computing_structure_refinement 'SHELXL-97 (Sheldrick, 1997)'
_computing_structure_solution 'SHELXS-97 (Sheldrick, 1990)'
_diffrn_ambient_temperature 293(2)
_diffrn_measured_fraction_theta_full 0.992
_diffrn_measured_fraction_theta_max 0.992
_diffrn_measurement_device_type 'Bruker SMART CCD'
_diffrn_measurement_method '\w scans'
_diffrn_radiation_monochromator graphite
_diffrn_radiation_source 'rotating anode'
_diffrn_radiation_type MoK\a
_diffrn_radiation_wavelength 0.71073
_diffrn_reflns_av_R_equivalents 0.0528
_diffrn_reflns_av_sigmaI/netI 0.1186
_diffrn_reflns_limit_h_max 13
_diffrn_reflns_limit_h_min -12
_diffrn_reflns_limit_k_max 16
_diffrn_reflns_limit_k_min -13
_diffrn_reflns_limit_l_max 26
_diffrn_reflns_limit_l_min -26
_diffrn_reflns_number 21262
_diffrn_reflns_theta_full 29.13
_diffrn_reflns_theta_max 29.13
_diffrn_reflns_theta_min 2.14
_diffrn_standards_decay_% 0.00
_exptl_absorpt_coefficient_mu 3.535
_exptl_absorpt_correction_T_max 0.736
_exptl_absorpt_correction_T_min 0.529
_exptl_absorpt_correction_type empirical
_exptl_absorpt_process_details 'absorption corrections using SADABS (Sheldrick, 1999)'
_exptl_crystal_colour white
_exptl_crystal_density_diffrn 1.510
_exptl_crystal_density_method 'not measured'
_exptl_crystal_description prism
_exptl_crystal_F_000 962
_exptl_crystal_size_max 0.30
_exptl_crystal_size_mid 0.06
_exptl_crystal_size_min 0.05
_refine_diff_density_max 0.750
_refine_diff_density_min -0.946
_refine_ls_extinction_method none
_refine_ls_goodness_of_fit_ref 0.868
_refine_ls_hydrogen_treatment 'H, riding model'
_refine_ls_matrix_type full
_refine_ls_number_parameters 487
_refine_ls_number_reflns 11257
_refine_ls_number_restraints 0
_refine_ls_restrained_S_all 0.868
_refine_ls_R_factor_all 0.1001
_refine_ls_R_factor_gt 0.0425
_refine_ls_shift/su_max 0.000
_refine_ls_shift/su_mean 0.000
_refine_ls_structure_factor_coef Fsqd
_refine_ls_weighting_details 'calc w=1/[\s^2^(Fo^2^)+(0.0310P)^2^] where P=(Fo^2^+2Fc^2^)/3'
_refine_ls_weighting_scheme calc
_refine_ls_wR_factor_gt 0.0753
_refine_ls_wR_factor_ref 0.0868
_reflns_number_gt 6396
_reflns_number_total 11257
_reflns_threshold_expression I>2\s(I)
_cod_data_source_file ns0007.cif
_cod_data_source_block 3
_cod_depositor_comments
;
The following automatic conversions were performed:
'_symmetry_cell_setting' value 'Triclinic' changed to 'triclinic'
according to '/home/saulius/struct/CIF-dictionaries/cif_core.dic'
dictionary named 'cif_core.dic' version 2.4.1 from 2010-06-29.

Automatic conversion script
Id: cif_fix_enum 1527 2010-12-29 10:47:43Z saulius 

The following automatic conversions were performed:

'_symmetry_cell_setting' value 'Triclinic' changed to 'triclinic'
according to /home/saulius/struct/CIF-dictionaries/cif_core.dic
dictionary named 'cif_core.dic' version 2.4.1 from 2010-06-29.

Automatic conversion script
Id: cif_fix_values 1715 2011-07-08 13:25:40Z adriana 
;
_cod_original_cell_volume 2109.7(7)
_cod_original_sg_symbol_H-M P-1
_cod_database_code 2103293
_cod_database_fobs_code 2103293

loop_
_symmetry_equiv_pos_as_xyz
'x, y, z'
'-x, -y, -z'

loop_
_atom_site_label
_atom_site_fract_x
_atom_site_fract_y
_atom_site_fract_z
_atom_site_U_iso_or_equiv
_atom_site_adp_type
_atom_site_calc_flag
_atom_site_refinement_flags
_atom_site_occupancy
_atom_site_type_symbol
Pt 0.17576(2) 0.025030(18) 0.224074(10) 0.04052(7) Uani d . 1 Pt
P1 0.33811(13) 0.13610(11) 0.26172(7) 0.0429(3) Uani d . 1 P
P2 0.02588(14) -0.10496(11) 0.19795(7) 0.0443(3) Uani d . 1 P
S1 -0.22323(17) 0.23635(15) 0.31780(9) 0.0760(5) Uani d . 1 S
S2 0.54744(19) -0.23791(16) 0.14653(10) 0.0869(5) Uani d . 1 S
N1 0.0154(5) 0.1243(4) 0.2611(2) 0.0532(12) Uani d . 1 N
N2 0.3384(5) -0.0716(4) 0.1811(2) 0.0485(11) Uani d . 1 N
C1 -0.0832(6) 0.1706(5) 0.2853(3) 0.0503(13) Uani d . 1 C
C2 0.4195(6) -0.1371(6) 0.1689(3) 0.0574(15) Uani d . 1 C
C11 0.2540(5) 0.2582(5) 0.3045(3) 0.0530(14) Uani d . 1 C
H11A 0.1788 0.2992 0.2735 0.064 Uiso calc R 1 H
H11B 0.2091 0.2284 0.3468 0.064 Uiso calc R 1 H
C111 0.3462(5) 0.3446(4) 0.3247(3) 0.0458(12) Uani d . 1 C
C112 0.4238(6) 0.3261(5) 0.3868(3) 0.0572(14) Uani d . 1 C
H112 0.4215 0.2588 0.4166 0.069 Uiso calc R 1 H
C113 0.5047(6) 0.4074(6) 0.4048(4) 0.0770(19) Uani d . 1 C
H113 0.5553 0.3954 0.4471 0.092 Uiso calc R 1 H
C114 0.5107(7) 0.5062(6) 0.3602(4) 0.085(2) Uani d . 1 C
H114 0.5679 0.5596 0.3717 0.101 Uiso calc R 1 H
C115 0.4336(8) 0.5253(5) 0.3003(4) 0.081(2) Uani d . 1 C
H115 0.4367 0.5924 0.2705 0.097 Uiso calc R 1 H
C116 0.3502(6) 0.4462(5) 0.2828(3) 0.0594(15) Uani d . 1 C
H116 0.2952 0.4616 0.2418 0.071 Uiso calc R 1 H
C12 0.4629(5) 0.1859(5) 0.1962(3) 0.0540(14) Uani d . 1 C
H12A 0.5321 0.2217 0.2202 0.065 Uiso calc R 1 H
H12B 0.5138 0.1189 0.1773 0.065 Uiso calc R 1 H
C121 0.4010(6) 0.2700(5) 0.1348(3) 0.0541(14) Uani d . 1 C
C122 0.4417(6) 0.3772(5) 0.1244(3) 0.0668(16) Uani d . 1 C
H122 0.5038 0.3996 0.1561 0.080 Uiso calc R 1 H
C123 0.3906(8) 0.4520(6) 0.0668(4) 0.089(2) Uani d . 1 C
H123 0.4148 0.5260 0.0609 0.106 Uiso calc R 1 H
C124 0.3042(8) 0.4171(7) 0.0186(4) 0.095(2) Uani d . 1 C
H124 0.2726 0.4663 -0.0212 0.114 Uiso calc R 1 H
C125 0.2651(7) 0.3112(7) 0.0289(3) 0.0798(19) Uani d . 1 C
H125 0.2047 0.2885 -0.0035 0.096 Uiso calc R 1 H
C126 0.3125(6) 0.2365(5) 0.0862(3) 0.0685(17) Uani d . 1 C
H126 0.2852 0.1635 0.0924 0.082 Uiso calc R 1 H
C13 0.4592(5) 0.0465(4) 0.3246(3) 0.0490(13) Uani d . 1 C
H13A 0.5284 -0.0005 0.2986 0.059 Uiso calc R 1 H
H13B 0.5104 0.0965 0.3490 0.059 Uiso calc R 1 H
C131 0.3948(5) -0.0316(5) 0.3788(3) 0.0466(13) Uani d . 1 C
C132 0.3690(6) -0.1396(5) 0.3647(3) 0.0588(15) Uani d . 1 C
H132 0.3911 -0.1636 0.3206 0.071 Uiso calc R 1 H
C133 0.3119(6) -0.2114(5) 0.4139(3) 0.0695(17) Uani d . 1 C
H133 0.2944 -0.2831 0.4028 0.083 Uiso calc R 1 H
C134 0.2801(6) -0.1795(5) 0.4796(3) 0.0633(16) Uani d . 1 C
H134 0.2422 -0.2291 0.5133 0.076 Uiso calc R 1 H
C135 0.3048(7) -0.0748(6) 0.4946(3) 0.0746(18) Uani d . 1 C
H135 0.2845 -0.0525 0.5392 0.089 Uiso calc R 1 H
C136 0.3599(6) 0.0003(5) 0.4445(3) 0.0659(16) Uani d . 1 C
H136 0.3734 0.0730 0.4555 0.079 Uiso calc R 1 H
C21 -0.1490(5) -0.0931(5) 0.2376(3) 0.0500(13) Uani d . 1 C
H21A -0.1918 -0.0131 0.2304 0.060 Uiso calc R 1 H
H21B -0.2075 -0.1370 0.2125 0.060 Uiso calc R 1 H
C211 -0.1545(5) -0.1332(4) 0.3153(3) 0.0490(13) Uani d . 1 C
C212 -0.2609(6) -0.1980(5) 0.3386(3) 0.0592(15) Uani d . 1 C
H212 -0.3261 -0.2148 0.3064 0.071 Uiso calc R 1 H
C213 -0.2712(6) -0.2371(5) 0.4080(4) 0.0704(17) Uani d . 1 C
H213 -0.3430 -0.2802 0.4223 0.085 Uiso calc R 1 H
C214 -0.1780(6) -0.2139(5) 0.4563(3) 0.0669(17) Uani d . 1 C
H214 -0.1858 -0.2405 0.5035 0.080 Uiso calc R 1 H
C215 -0.0721(6) -0.1510(5) 0.4349(3) 0.0686(17) Uani d . 1 C
H215 -0.0072 -0.1354 0.4677 0.082 Uiso calc R 1 H
C216 -0.0610(6) -0.1104(5) 0.3649(3) 0.0589(15) Uani d . 1 C
H216 0.0108 -0.0670 0.3513 0.071 Uiso calc R 1 H
C22 -0.0139(6) -0.0952(4) 0.1039(2) 0.0495(13) Uani d . 1 C
H22A 0.0744 -0.0975 0.0782 0.059 Uiso calc R 1 H
H22B -0.0574 -0.1618 0.0945 0.059 Uiso calc R 1 H
C221 -0.1114(6) 0.0121(4) 0.0772(2) 0.0463(12) Uani d . 1 C
C222 -0.0689(7) 0.1208(5) 0.0739(3) 0.0632(16) Uani d . 1 C
H222 0.0218 0.1284 0.0892 0.076 Uiso calc R 1 H
C223 -0.1596(9) 0.2162(6) 0.0483(3) 0.0768(19) Uani d . 1 C
H223 -0.1311 0.2886 0.0473 0.092 Uiso calc R 1 H
C224 -0.2902(8) 0.2060(7) 0.0245(3) 0.085(2) Uani d . 1 C
H224 -0.3506 0.2713 0.0064 0.102 Uiso calc R 1 H
C225 -0.3339(7) 0.1020(7) 0.0268(3) 0.081(2) Uani d . 1 C
H225 -0.4241 0.0953 0.0104 0.097 Uiso calc R 1 H
C226 -0.2450(6) 0.0072(5) 0.0532(3) 0.0658(16) Uani d . 1 C
H226 -0.2767 -0.0641 0.0550 0.079 Uiso calc R 1 H
C23 0.1121(6) -0.2517(4) 0.2218(3) 0.0583(15) Uani d . 1 C
H23A 0.2046 -0.2598 0.1999 0.070 Uiso calc R 1 H
H23B 0.1282 -0.2619 0.2723 0.070 Uiso calc R 1 H
C231 0.0366(5) -0.3481(4) 0.2029(3) 0.0487(13) Uani d . 1 C
C232 0.0600(7) -0.3938(5) 0.1392(3) 0.0715(17) Uani d . 1 C
H232 0.1202 -0.3620 0.1067 0.086 Uiso calc R 1 H
C233 -0.0054(8) -0.4867(6) 0.1235(4) 0.086(2) Uani d . 1 C
H233 0.0115 -0.5175 0.0809 0.103 Uiso calc R 1 H
C234 -0.0954(8) -0.5323(6) 0.1718(4) 0.089(2) Uani d . 1 C
H234 -0.1409 -0.5937 0.1618 0.107 Uiso calc R 1 H
C235 -0.1178(7) -0.4882(6) 0.2336(4) 0.085(2) Uani d . 1 C
H235 -0.1779 -0.5201 0.2662 0.102 Uiso calc R 1 H
C236 -0.0541(7) -0.3978(5) 0.2492(3) 0.0684(17) Uani d . 1 C
H236 -0.0721 -0.3686 0.2921 0.082 Uiso calc R 1 H
C31 -0.1314(9) -0.5233(8) 0.5127(12) 0.119(3) Uani d . 1 C
H31 -0.2241 -0.5375 0.5214 0.143 Uiso calc R 1 H
C32 -0.057(2) -0.4858(11) 0.5634(6) 0.123(4) Uani d . 1 C
H32 -0.0955 -0.4780 0.6077 0.147 Uiso calc R 1 H
C33 0.074(2) -0.4596(8) 0.5495(9) 0.129(4) Uani d . 1 C
H33 0.1249 -0.4297 0.5832 0.155 Uiso calc R 1 H

loop_
_atom_site_aniso_label
_atom_site_aniso_U_11
_atom_site_aniso_U_22
_atom_site_aniso_U_33
_atom_site_aniso_U_12
_atom_site_aniso_U_13
_atom_site_aniso_U_23
Pt 0.03996(11) 0.04097(13) 0.04201(11) -0.00818(8) 0.00280(8) -0.00741(8)
P1 0.0409(7) 0.0422(9) 0.0468(7) -0.0093(6) 0.0030(6) -0.0054(6)
P2 0.0464(8) 0.0387(8) 0.0477(8) -0.0062(6) -0.0060(6) -0.0032(6)
S1 0.0602(10) 0.0668(12) 0.1024(13) -0.0062(8) 0.0252(9) -0.0193(9)
S2 0.0767(12) 0.0778(13) 0.1048(14) 0.0016(10) 0.0137(10) -0.0198(10)
N1 0.052(3) 0.053(3) 0.060(3) -0.022(2) 0.015(2) -0.014(2)
N2 0.044(3) 0.038(3) 0.065(3) -0.003(2) -0.001(2) -0.016(2)
C1 0.045(3) 0.049(4) 0.059(3) -0.016(3) 0.003(3) -0.006(3)
C2 0.060(4) 0.068(5) 0.047(3) -0.021(3) -0.008(3) -0.007(3)
C11 0.050(3) 0.055(4) 0.056(3) -0.002(3) 0.001(3) -0.020(3)
C111 0.042(3) 0.044(3) 0.053(3) -0.003(2) 0.005(2) -0.015(3)
C112 0.062(4) 0.046(4) 0.064(4) -0.009(3) -0.008(3) -0.009(3)
C113 0.067(4) 0.065(5) 0.101(5) -0.001(4) -0.024(4) -0.026(4)
C114 0.068(4) 0.051(5) 0.140(7) -0.012(4) -0.005(4) -0.031(5)
C115 0.097(5) 0.036(4) 0.112(6) -0.017(4) 0.015(5) -0.006(4)
C116 0.066(4) 0.049(4) 0.060(3) 0.001(3) -0.001(3) -0.002(3)
C12 0.047(3) 0.055(4) 0.062(3) -0.011(3) 0.008(3) -0.009(3)
C121 0.057(3) 0.055(4) 0.050(3) -0.009(3) 0.022(3) -0.002(3)
C122 0.073(4) 0.059(4) 0.069(4) -0.014(3) 0.025(3) -0.007(3)
C123 0.114(6) 0.057(5) 0.092(5) -0.014(4) 0.036(5) 0.010(4)
C124 0.109(6) 0.096(7) 0.066(5) 0.010(5) 0.013(4) 0.022(4)
C125 0.079(5) 0.094(6) 0.062(4) -0.006(4) -0.006(3) 0.003(4)
C126 0.075(4) 0.068(4) 0.061(4) -0.010(3) -0.002(3) 0.000(3)
C13 0.040(3) 0.053(4) 0.055(3) -0.008(3) 0.004(2) -0.007(3)
C131 0.039(3) 0.045(4) 0.052(3) 0.002(2) -0.005(2) 0.001(3)
C132 0.065(4) 0.050(4) 0.061(4) -0.004(3) 0.001(3) -0.005(3)
C133 0.071(4) 0.049(4) 0.088(5) -0.009(3) -0.005(4) -0.001(3)
C134 0.058(4) 0.057(4) 0.071(4) -0.011(3) -0.001(3) 0.017(3)
C135 0.093(5) 0.076(5) 0.050(3) -0.008(4) 0.007(3) 0.005(3)
C136 0.085(4) 0.051(4) 0.063(4) -0.013(3) 0.000(3) -0.006(3)
C21 0.042(3) 0.049(3) 0.059(3) -0.006(2) -0.005(2) -0.005(3)
C211 0.042(3) 0.040(3) 0.064(3) -0.002(2) 0.005(3) -0.003(3)
C212 0.055(3) 0.054(4) 0.070(4) -0.012(3) 0.008(3) -0.005(3)
C213 0.062(4) 0.056(4) 0.096(5) -0.022(3) 0.012(4) -0.002(4)
C214 0.068(4) 0.056(4) 0.069(4) 0.007(3) 0.017(3) 0.009(3)
C215 0.058(4) 0.080(5) 0.062(4) -0.001(3) -0.006(3) 0.006(3)
C216 0.053(3) 0.069(4) 0.055(3) -0.017(3) 0.000(3) 0.003(3)
C22 0.066(3) 0.038(3) 0.044(3) -0.005(3) -0.002(3) -0.009(2)
C221 0.059(3) 0.044(3) 0.036(3) -0.003(3) 0.002(2) -0.009(2)
C222 0.088(4) 0.043(4) 0.059(3) -0.011(3) -0.020(3) -0.005(3)
C223 0.126(6) 0.050(4) 0.055(4) -0.013(4) 0.003(4) -0.005(3)
C224 0.098(6) 0.078(6) 0.065(4) 0.026(5) 0.004(4) 0.006(4)
C225 0.061(4) 0.095(6) 0.079(5) 0.005(4) -0.001(3) 0.006(4)
C226 0.065(4) 0.058(4) 0.074(4) -0.013(3) -0.003(3) 0.004(3)
C23 0.058(3) 0.047(4) 0.068(4) -0.006(3) -0.012(3) 0.002(3)
C231 0.053(3) 0.031(3) 0.060(3) 0.000(2) -0.005(3) -0.002(3)
C232 0.089(5) 0.060(4) 0.065(4) -0.008(4) 0.014(3) -0.009(3)
C233 0.119(6) 0.063(5) 0.083(5) -0.019(4) 0.012(4) -0.030(4)
C234 0.110(6) 0.054(5) 0.113(6) -0.033(4) -0.007(5) -0.022(4)
C235 0.110(6) 0.053(4) 0.098(5) -0.030(4) 0.044(4) -0.019(4)
C236 0.107(5) 0.041(4) 0.061(4) -0.016(3) 0.018(3) -0.015(3)
C31 0.080(6) 0.076(6) 0.193(11) -0.011(5) 0.006(10) 0.017(7)
C32 0.137(9) 0.123(9) 0.085(7) 0.041(7) 0.031(7) 0.019(6)
C33 0.158(13) 0.085(7) 0.142(11) 0.004(7) -0.048(8) -0.031(7)

loop_
_atom_type_symbol
_atom_type_description
_atom_type_scat_dispersion_real
_atom_type_scat_dispersion_imag
_atom_type_scat_source
C C 0.0033 0.0016 'International Tables Vol C Tables 4.2.6.8 and 6.1.1.4'
H H 0.0000 0.0000 'International Tables Vol C Tables 4.2.6.8 and 6.1.1.4'
N N 0.0061 0.0033 'International Tables Vol C Tables 4.2.6.8 and 6.1.1.4'
P P 0.1023 0.0942 'International Tables Vol C Tables 4.2.6.8 and 6.1.1.4'
S S 0.1246 0.1234 'International Tables Vol C Tables 4.2.6.8 and 6.1.1.4'
Pt Pt -1.7033 8.3905 'International Tables Vol C Tables 4.2.6.8 and 6.1.1.4'

loop_
_geom_angle_atom_site_label_1
_geom_angle_atom_site_label_2
_geom_angle_atom_site_label_3
_geom_angle_site_symmetry_1
_geom_angle
N1 Pt N2 . 176.97(19)
N1 Pt P1 . 91.84(12)
N2 Pt P1 . 88.32(12)
N1 Pt P2 . 90.79(12)
N2 Pt P2 . 89.44(12)
P1 Pt P2 . 172.40(5)
C13 P1 C11 . 108.1(2)
C13 P1 C12 . 100.9(2)
C11 P1 C12 . 109.1(3)
C13 P1 Pt . 108.41(17)
C11 P1 Pt . 112.72(17)
C12 P1 Pt . 116.72(18)
C21 P2 C23 . 107.0(2)
C21 P2 C22 . 103.3(2)
C23 P2 C22 . 105.6(2)
C21 P2 Pt . 117.80(18)
C23 P2 Pt . 109.97(17)
C22 P2 Pt . 112.25(18)
C1 N1 Pt . 172.3(4)
C2 N2 Pt . 166.1(5)
N1 C1 S1 . 178.9(5)
N2 C2 S2 . 177.8(6)
C111 C11 P1 . 118.0(3)
C116 C111 C112 . 118.1(5)
C116 C111 C11 . 120.6(5)
C112 C111 C11 . 121.2(5)
C111 C112 C113 . 120.1(5)
C114 C113 C112 . 120.2(6)
C115 C114 C113 . 119.8(6)
C114 C115 C116 . 120.3(6)
C115 C116 C111 . 121.3(5)
C121 C12 P1 . 117.1(4)
C122 C121 C126 . 119.4(5)
C122 C121 C12 . 119.9(5)
C126 C121 C12 . 120.5(5)
C121 C122 C123 . 120.0(6)
C124 C123 C122 . 119.9(7)
C125 C124 C123 . 119.7(7)
C124 C125 C126 . 121.3(7)
C125 C126 C121 . 119.6(6)
C131 C13 P1 . 116.9(3)
C136 C131 C132 . 117.2(5)
C136 C131 C13 . 121.7(5)
C132 C131 C13 . 121.1(5)
C133 C132 C131 . 121.4(5)
C132 C133 C134 . 120.8(6)
C135 C134 C133 . 118.8(5)
C134 C135 C136 . 121.0(6)
C131 C136 C135 . 120.7(6)
C211 C21 P2 . 116.6(3)
C216 C211 C212 . 117.2(5)
C216 C211 C21 . 124.4(4)
C212 C211 C21 . 118.4(5)
C213 C212 C211 . 121.2(5)
C214 C213 C212 . 120.8(5)
C213 C214 C215 . 119.3(6)
C214 C215 C216 . 120.5(6)
C211 C216 C215 . 121.0(5)
C221 C22 P2 . 113.4(3)
C226 C221 C222 . 116.6(5)
C226 C221 C22 . 121.4(5)
C222 C221 C22 . 122.0(5)
C223 C222 C221 . 120.4(6)
C224 C223 C222 . 120.3(6)
C225 C224 C223 . 120.5(7)
C224 C225 C226 . 119.3(6)
C225 C226 C221 . 122.8(6)
C231 C23 P2 . 117.7(4)
C236 C231 C232 . 117.4(5)
C236 C231 C23 . 121.4(5)
C232 C231 C23 . 121.2(5)
C231 C232 C233 . 120.9(6)
C234 C233 C232 . 119.0(6)
C235 C234 C233 . 120.1(6)
C234 C235 C236 . 121.0(6)
C235 C236 C231 . 121.7(5)
C33 C31 C32 2_546 120.9(9)
C33 C32 C31 . 119.5(9)
C31 C33 C32 2_546 119.6(10)

loop_
_geom_bond_atom_site_label_1
_geom_bond_atom_site_label_2
_geom_bond_site_symmetry_2
_geom_bond_distance
Pt N1 . 1.966(5)
Pt N2 . 2.014(5)
Pt P1 . 2.3197(14)
Pt P2 . 2.3244(14)
P1 C13 . 1.812(5)
P1 C11 . 1.817(5)
P1 C12 . 1.831(5)
P2 C21 . 1.818(5)
P2 C23 . 1.822(5)
P2 C22 . 1.826(5)
S1 C1 . 1.602(6)
S2 C2 . 1.666(7)
N1 C1 . 1.139(6)
N2 C2 . 1.058(6)
C11 C111 . 1.514(7)
C111 C116 . 1.375(7)
C111 C112 . 1.379(7)
C112 C113 . 1.380(7)
C113 C114 . 1.378(9)
C114 C115 . 1.343(9)
C115 C116 . 1.372(8)
C12 C121 . 1.518(7)
C121 C122 . 1.367(7)
C121 C126 . 1.378(7)
C122 C123 . 1.380(8)
C123 C124 . 1.368(9)
C124 C125 . 1.348(9)
C125 C126 . 1.367(8)
C13 C131 . 1.501(7)
C131 C136 . 1.377(7)
C131 C132 . 1.383(7)
C132 C133 . 1.363(7)
C133 C134 . 1.369(8)
C134 C135 . 1.349(8)
C135 C136 . 1.387(7)
C21 C211 . 1.512(7)
C211 C216 . 1.374(7)
C211 C212 . 1.396(7)
C212 C213 . 1.365(7)
C213 C214 . 1.355(8)
C214 C215 . 1.369(8)
C215 C216 . 1.381(7)
C22 C221 . 1.504(7)
C221 C226 . 1.361(7)
C221 C222 . 1.393(7)
C222 C223 . 1.366(8)
C223 C224 . 1.348(9)
C224 C225 . 1.345(9)
C225 C226 . 1.356(8)
C23 C231 . 1.501(7)
C231 C236 . 1.377(7)
C231 C232 . 1.387(7)
C232 C233 . 1.393(8)
C233 C234 . 1.377(9)
C234 C235 . 1.344(9)
C235 C236 . 1.357(8)
C31 C33 2_546 1.328(13)
C31 C32 . 1.350(12)
C32 C33 . 1.344(12)
C33 C31 2_546 1.328(13)

loop_
_geom_torsion_atom_site_label_1
_geom_torsion_atom_site_label_2
_geom_torsion_atom_site_label_3
_geom_torsion_atom_site_label_4
_geom_torsion
N1 Pt P1 C11 -0.8(2)
N1 Pt P1 C12 -128.2(2)
N1 Pt P1 C13 118.7(2)
N2 Pt P1 C11 176.1(2)
N2 Pt P1 C12 48.7(2)
N2 Pt P1 C13 -64.3(2)
N1 Pt P2 C21 -15.2(2)
N1 Pt P2 C22 104.6(2)
N1 Pt P2 C23 -138.1(2)
N2 Pt P2 C21 167.8(2)
N2 Pt P2 C22 -72.4(2)
N2 Pt P2 C23 44.9(2)
Pt P1 C11 C111 -173.7(3)
Pt P1 C12 C121 65.6(5)
Pt P1 C13 C131 -43.5(4)
Pt P2 C21 C211 -73.5(4)
Pt P2 C22 C221 -71.7(4)
Pt P2 C23 C231 -174.7(4)
